data_4346998
loop_
_publ_author_name
'Becker, Sabine'
'D\"urr, Maximilian'
'Miska, Andreas'
'Becker, Jonathan'
'Gawlig, Christopher'
'Behrens, Ulrich'
'Ivanovi\'c-Burmazovi\'c, Ivana'
'Schindler, Siegfried'

_publ_section_title
;
 Copper Chloride Catalysis: Do \m4-Oxido Copper Clusters Play a
 Significant Role?
;
_journal_issue 8
_journal_name_full 'Inorganic chemistry'
_journal_page_first 3759
_journal_page_last 3766
_journal_paper_doi 10.1021/acs.inorgchem.5b02576
_journal_volume 55
_journal_year 2016
_chemical_formula_sum 'C4 H16 Cl3 Cu N2'
_chemical_formula_weight 262.08
_space_group_crystal_system triclinic
_space_group_IT_number 2
_space_group_name_Hall '-P 1'
_space_group_name_H-M_alt 'P -1'
_atom_sites_solution_hydrogens difmap
_audit_creation_method SHELXL-2014/7
_cell_angle_alpha 113.14(3)
_cell_angle_beta 100.38(3)
_cell_angle_gamma 100.33(3)
_cell_formula_units_Z 2
_cell_length_a 7.2930(15)
_cell_length_b 9.0060(18)
_cell_length_c 9.6850(19)
_cell_measurement_reflns_used 216
_cell_measurement_temperature 190(2)
_cell_measurement_theta_max 25.03
_cell_measurement_theta_min 1.00
_cell_volume 552.9(3)
_computing_cell_refinement
;
 Denzo/Scalepack (HKL Research, Inc., 1997)
;
_computing_data_collection 'Bruker AXS Collect (2009)'
_computing_data_reduction
;
 Denzo/Scalepack (HKL Research, Inc., 1997)
;
_computing_molecular_graphics 'ShelXle (Huebschle, 2015)'
_computing_publication_material 'Ortep 3v2'
_computing_structure_refinement 'SHELXL-2014/7 (Sheldrick, 2014)'
_computing_structure_solution 'SHELXS-97 (Sheldrick, 1997)'
_diffrn_ambient_temperature 190(2)
_diffrn_measured_fraction_theta_full 0.999
_diffrn_measured_fraction_theta_max 0.999
_diffrn_measurement_device_type 'Bruker Nonius KappaCCD'
_diffrn_measurement_method 'phi and omega scans'
_diffrn_radiation_source 'Bruker Nonius FR591 rotating anode'
_diffrn_radiation_type MoK\a
_diffrn_radiation_wavelength 0.71073
_diffrn_reflns_av_R_equivalents 0.0270
_diffrn_reflns_av_unetI/netI 0.0255
_diffrn_reflns_Laue_measured_fraction_full 0.999
_diffrn_reflns_Laue_measured_fraction_max 0.999
_diffrn_reflns_limit_h_max 9
_diffrn_reflns_limit_h_min -9
_diffrn_reflns_limit_k_max 11
_diffrn_reflns_limit_k_min -10
_diffrn_reflns_limit_l_max 12
_diffrn_reflns_limit_l_min -12
_diffrn_reflns_number 7665
_diffrn_reflns_point_group_measured_fraction_full 0.999
_diffrn_reflns_point_group_measured_fraction_max 0.999
_diffrn_reflns_theta_full 25.242
_diffrn_reflns_theta_max 26.370
_diffrn_reflns_theta_min 2.380
_exptl_absorpt_coefficient_mu 2.644
_exptl_absorpt_correction_T_max 0.7456
_exptl_absorpt_correction_T_min 0.5016
_exptl_absorpt_correction_type multi-scan
_exptl_absorpt_process_details SADABS-2014/5
_exptl_crystal_colour green
_exptl_crystal_density_diffrn 1.574
_exptl_crystal_density_method 'not measured'
_exptl_crystal_description block
_exptl_crystal_F_000 268
_exptl_crystal_size_max 0.700
_exptl_crystal_size_mid 0.450
_exptl_crystal_size_min 0.250
_refine_diff_density_max 0.256
_refine_diff_density_min -0.775
_refine_diff_density_rms 0.052
_refine_ls_extinction_method none
_refine_ls_goodness_of_fit_ref 1.051
_refine_ls_hydrogen_treatment refall
_refine_ls_matrix_type full
_refine_ls_number_parameters 155
_refine_ls_number_reflns 2257
_refine_ls_number_restraints 0
_refine_ls_restrained_S_all 1.051
_refine_ls_R_factor_all 0.0305
_refine_ls_R_factor_gt 0.0253
_refine_ls_shift/su_max 0.001
_refine_ls_shift/su_mean 0.000
_refine_ls_structure_factor_coef Fsqd
_refine_ls_weighting_details 'w=1/[\s^2^(Fo^2^)+(0.0192P)^2^+0.3168P] where P=(Fo^2^+2Fc^2^)/3'
_refine_ls_weighting_scheme calc
_refine_ls_wR_factor_gt 0.0588
_refine_ls_wR_factor_ref 0.0607
_reflns_Friedel_coverage 0.000
_reflns_number_gt 1969
_reflns_number_total 2257
_reflns_threshold_expression 'I > 2\s(I)'
_cod_data_source_file ic5b02576_si_008.cif
_cod_data_source_block schindler12113
_cod_original_cell_volume 553.0(2)
_cod_database_code 4346998
_shelx_shelxl_version_number 2014/7
_shelx_space_group_comment
;
The symmetry employed for this shelxl refinement is uniquely defined
by the following loop, which should always be used as a source of
symmetry information in preference to the above space-group names.
They are only intended as comments.
;
_shelx_estimated_absorpt_t_min 0.259
_shelx_estimated_absorpt_t_max 0.558

loop_
_space_group_symop_operation_xyz
'x, y, z'
'-x, -y, -z'

loop_
_atom_site_label
_atom_site_type_symbol
_atom_site_fract_x
_atom_site_fract_y
_atom_site_fract_z
_atom_site_U_iso_or_equiv
_atom_site_adp_type
_atom_site_occupancy
_atom_site_site_symmetry_order
_atom_site_calc_flag
C1 C 0.4900(4) 0.1825(4) 0.6969(3) 0.0495(6) Uani 1 1 d
C2 C 0.1683(4) 0.2375(4) 0.6843(3) 0.0482(6) Uani 1 1 d
C3 C 0.9190(4) 0.3497(4) 0.1015(3) 0.0480(6) Uani 1 1 d
C4 C 0.7607(4) 0.1022(3) 0.1292(4) 0.0533(6) Uani 1 1 d
Cl1 Cl 0.21919(7) 0.08194(6) 0.29358(5) 0.03452(12) Uani 1 1 d
Cl2 Cl 0.72985(7) 0.42898(7) 0.49783(6) 0.04065(14) Uani 1 1 d
Cl3 Cl 0.40283(8) 0.35478(6) 0.09959(5) 0.03913(13) Uani 1 1 d
Cu1 Cu 0.43331(4) 0.31373(4) 0.31806(3) 0.05399(12) Uani 1 1 d
H1 H 0.505(4) 0.200(3) 0.803(3) 0.054(7) Uiso 1 1 d
H2 H 0.614(5) 0.218(4) 0.679(3) 0.072(9) Uiso 1 1 d
H3 H 0.426(4) 0.063(4) 0.629(3) 0.053(7) Uiso 1 1 d
H4 H 0.342(4) 0.260(3) 0.565(3) 0.053(7) Uiso 1 1 d
H5 H 0.418(4) 0.389(4) 0.720(4) 0.066(9) Uiso 1 1 d
H6 H 0.090(4) 0.294(3) 0.647(3) 0.052(7) Uiso 1 1 d
H7 H 0.181(4) 0.273(3) 0.797(4) 0.065(8) Uiso 1 1 d
H8 H 0.108(4) 0.121(4) 0.632(4) 0.068(9) Uiso 1 1 d
H9 H 0.933(4) 0.273(4) 0.003(4) 0.082(10) Uiso 1 1 d
H10 H 1.020(4) 0.450(4) 0.153(3) 0.060(8) Uiso 1 1 d
H11 H 0.800(4) 0.383(3) 0.084(3) 0.050(7) Uiso 1 1 d
H12 H 1.029(5) 0.260(4) 0.241(3) 0.071(9) Uiso 1 1 d
H13 H 0.889(4) 0.336(3) 0.295(3) 0.053(7) Uiso 1 1 d
H14 H 0.785(4) 0.029(4) 0.033(4) 0.079(10) Uiso 1 1 d
H15 H 0.632(4) 0.125(4) 0.111(3) 0.065(8) Uiso 1 1 d
H16 H 0.758(5) 0.061(4) 0.203(4) 0.083(11) Uiso 1 1 d
N1 N 0.3611(3) 0.2786(2) 0.6603(2) 0.0394(4) Uani 1 1 d
N2 N 0.9094(3) 0.2662(2) 0.2046(2) 0.0401(4) Uani 1 1 d

loop_
_atom_site_aniso_label
_atom_site_aniso_U_11
_atom_site_aniso_U_22
_atom_site_aniso_U_33
_atom_site_aniso_U_23
_atom_site_aniso_U_13
_atom_site_aniso_U_12
C1 0.0565(16) 0.0563(16) 0.0385(13) 0.0202(12) 0.0131(12) 0.0235(13)
C2 0.0425(13) 0.0555(16) 0.0377(13) 0.0159(12) 0.0054(10) 0.0097(11)
C3 0.0384(13) 0.0580(16) 0.0466(14) 0.0207(13) 0.0150(11) 0.0131(12)
C4 0.0495(15) 0.0375(13) 0.0524(15) 0.0078(12) 0.0002(12) 0.0058(11)
Cl1 0.0348(3) 0.0308(2) 0.0308(2) 0.01053(19) 0.00411(19) 0.00419(19)
Cl2 0.0270(3) 0.0496(3) 0.0321(3) 0.0101(2) 0.00225(19) 0.0041(2)
Cl3 0.0421(3) 0.0425(3) 0.0259(2) 0.0114(2) 0.0068(2) 0.0067(2)
Cu1 0.03855(17) 0.0703(2) 0.04243(17) 0.02971(16) -0.00046(13) -0.00983(14)
N1 0.0477(11) 0.0372(10) 0.0273(9) 0.0121(8) 0.0050(8) 0.0081(8)
N2 0.0332(10) 0.0380(10) 0.0342(10) 0.0052(8) -0.0008(8) 0.0105(8)

loop_
_atom_type_symbol
_atom_type_description
_atom_type_scat_dispersion_real
_atom_type_scat_dispersion_imag
_atom_type_scat_source
C C 0.0033 0.0016 'International Tables Vol C Tables 4.2.6.8 and 6.1.1.4'
H H 0.0000 0.0000 'International Tables Vol C Tables 4.2.6.8 and 6.1.1.4'
N N 0.0061 0.0033 'International Tables Vol C Tables 4.2.6.8 and 6.1.1.4'
Cl Cl 0.1484 0.1585 'International Tables Vol C Tables 4.2.6.8 and 6.1.1.4'
Cu Cu 0.3201 1.2651 'International Tables Vol C Tables 4.2.6.8 and 6.1.1.4'

loop_
_geom_angle_atom_site_label_1
_geom_angle_atom_site_label_2
_geom_angle_atom_site_label_3
_geom_angle
Cl3 Cu1 Cl1 115.39(4)
Cl3 Cu1 Cl2 117.39(3)
Cl1 Cu1 Cl2 122.04(4)
C2 N1 C1 114.3(2)
C3 N2 C4 112.8(2)

loop_
_geom_bond_atom_site_label_1
_geom_bond_atom_site_label_2
_geom_bond_distance
C1 N1 1.474(3)
C2 N1 1.472(3)
C3 N2 1.471(3)
C4 N2 1.477(3)
Cl1 Cu1 2.2719(10)
Cl2 Cu1 2.2814(12)
Cl3 Cu1 2.2667(7)
